data_7003340
loop_
_publ_author_name
'Singh, Anupam'
'Anandhi, U.'
'Cinellu, Maria Agostina'
'Sharp, Paul R.'

_publ_section_title
;
 Diimine supported group 10 hydroxo, oxo, amido, and imido complexes
;
_journal_issue 17
_journal_name_full 'Dalton Transactions'
_journal_page_first 2314
_journal_page_last 2327
_journal_paper_doi 10.1039/b715663d
_journal_year 2008
_chemical_formula_moiety 'C90 H95 Au N4 O2 P Pt2 1+, B F4 1-, 0.5(C H2 Cl2), 3(C7 H8), 0.5(C7)'
_chemical_formula_sum 'C115 H120 Au B Cl F4 N4 O2 P Pt2'
_chemical_formula_weight 2330.56
_chemical_name_systematic
;
?
;
_space_group_IT_number 14
_symmetry_cell_setting monoclinic
_symmetry_space_group_name_Hall '-P 2yn'
_symmetry_space_group_name_H-M 'P 1 21/n 1'
_atom_sites_solution_hydrogens geom
_atom_sites_solution_primary direct
_atom_sites_solution_secondary difmap
_audit_creation_method SHELXL-97
_cell_angle_alpha 90.00
_cell_angle_beta 104.968(2)
_cell_angle_gamma 90.00
_cell_formula_units_Z 4
_cell_length_a 13.8799(14)
_cell_length_b 31.125(3)
_cell_length_c 25.166(3)
_cell_measurement_reflns_used 6573
_cell_measurement_temperature 173(2)
_cell_measurement_theta_max 26.05
_cell_measurement_theta_min 2.32
_cell_volume 10503.1(19)
_computing_cell_refinement 'SMART (Bruker, 1998)'
_computing_data_collection 'SMART (Bruker, 1998)'
_computing_data_reduction 'SAINT (Bruker, 1998)'
_computing_molecular_graphics
;
L. J. Barbour, X-Seed - Graphical Interface to
SHELX-97 and POV-Ray, 1999
ORTEP (Johnson, 1976), ORTEP 3 for Windows (L. J. Farrugia, 1997)
;
_computing_publication_material 'CIFTAB (Sheldrick, 1997)'
_computing_structure_refinement
;
SHELXL-97 (Sheldrick, 1997), L. J. Barbour, X-Seed - Graphical Interface to
SHELX-97 and POV-Ray, 1999
;
_computing_structure_solution 'SHELXS-97 (Sheldrick, 1990)'
_diffrn_ambient_temperature 173(2)
_diffrn_measured_fraction_theta_full 0.997
_diffrn_measured_fraction_theta_max 0.997
_diffrn_measurement_device_type 'CCD area detector'
_diffrn_measurement_method 'phi and omega scans'
_diffrn_radiation_monochromator graphite
_diffrn_radiation_source 'fine-focus sealed tube'
_diffrn_radiation_type MoK\a
_diffrn_radiation_wavelength 0.71073
_diffrn_reflns_av_R_equivalents 0.0796
_diffrn_reflns_av_sigmaI/netI 0.1203
_diffrn_reflns_limit_h_max 17
_diffrn_reflns_limit_h_min -17
_diffrn_reflns_limit_k_max 39
_diffrn_reflns_limit_k_min -31
_diffrn_reflns_limit_l_max 31
_diffrn_reflns_limit_l_min -32
_diffrn_reflns_number 65823
_diffrn_reflns_theta_full 27.15
_diffrn_reflns_theta_max 27.15
_diffrn_reflns_theta_min 1.55
_diffrn_standards_decay_% 0.0
_exptl_absorpt_coefficient_mu 4.175
_exptl_absorpt_correction_T_max 0.5732
_exptl_absorpt_correction_T_min 0.2552
_exptl_absorpt_correction_type multi-scan
_exptl_absorpt_process_details
;
Data were corrected for decay and absorption using the program SADABS
based on the method of R.H. Blessing (Acta Cryst. A51, 33-38, 1995).
;
_exptl_crystal_colour BLUE
_exptl_crystal_density_diffrn 1.497
_exptl_crystal_density_method 'not measured'
_exptl_crystal_description NEEDLE
_exptl_crystal_F_000 4720
_exptl_crystal_size_max 0.45
_exptl_crystal_size_mid 0.15
_exptl_crystal_size_min 0.15
_refine_diff_density_max 1.561
_refine_diff_density_min -1.028
_refine_diff_density_rms 0.177
_refine_ls_extinction_method none
_refine_ls_goodness_of_fit_ref 1.011
_refine_ls_hydrogen_treatment noref
_refine_ls_matrix_type full
_refine_ls_number_parameters 1165
_refine_ls_number_reflns 23218
_refine_ls_number_restraints 31
_refine_ls_restrained_S_all 1.012
_refine_ls_R_factor_all 0.1266
_refine_ls_R_factor_gt 0.0476
_refine_ls_shift/su_max 0.004
_refine_ls_shift/su_mean 0.000
_refine_ls_structure_factor_coef Fsqd
_refine_ls_weighting_details 'calc w=1/[\s^2^(Fo^2^)+(0.0555P)^2^+1.7780P] where P=(Fo^2^+2Fc^2^)/3'
_refine_ls_weighting_scheme calc
_refine_ls_wR_factor_gt 0.1028
_refine_ls_wR_factor_ref 0.1309
_reflns_number_gt 12928
_reflns_number_total 23218
_reflns_threshold_expression >2sigma(I)
_cod_data_source_file b715663d.txt
_cod_data_source_block Pt2(Bian)2O2AuLBF4_(5)
_cod_depositor_comments
;
The following automatic conversions were performed:
'_symmetry_cell_setting' value 'Monoclinic' changed to 'monoclinic'
according to '/home/saulius/struct/CIF-dictionaries/cif_core.dic'
dictionary named 'cif_core.dic' version 2.4.1 from 2010-06-29.

Automatic conversion script
Id: cif_fix_enum 1527 2010-12-29 10:47:43Z saulius 
;
_cod_original_cell_volume 10503.3(18)
_cod_original_sg_symbol_H-M 'P2(1)/n '
_cod_database_code 7003340

loop_
_symmetry_equiv_pos_as_xyz
'x, y, z'
'-x+1/2, y+1/2, -z+1/2'
'-x, -y, -z'
'x-1/2, -y-1/2, z-1/2'

loop_
_atom_site_label
_atom_site_type_symbol
_atom_site_fract_x
_atom_site_fract_y
_atom_site_fract_z
_atom_site_U_iso_or_equiv
_atom_site_adp_type
_atom_site_occupancy
_atom_site_symmetry_multiplicity
_atom_site_calc_flag
_atom_site_refinement_flags
_atom_site_disorder_assembly
_atom_site_disorder_group
Au1 Au 0.18986(2) 0.873870(10) 0.672273(14) 0.02739(9) Uani 1 1 d . . .
Pt1 Pt 0.07914(2) 0.823918(10) 0.570567(13) 0.02425(9) Uani 1 1 d . . .
P1 P 0.16181(17) 0.91867(7) 0.73514(10) 0.0294(5) Uani 1 1 d . . .
F1 F -0.3810(7) 1.0825(4) 0.7711(4) 0.155(4) Uani 1 1 d . . .
O1 O 0.2217(4) 0.83541(16) 0.6127(2) 0.0262(13) Uani 1 1 d . . .
N1 N 0.0580(5) 0.8646(2) 0.5062(3) 0.0281(16) Uani 1 1 d . . .
C73 C 0.0445(6) 0.9478(3) 0.7113(3) 0.028(2) Uani 1 1 d . . .
B1 B -0.3766(13) 1.0697(6) 0.7210(8) 0.084(5) Uani 1 1 d . . .
Pt2 Pt 0.24118(2) 0.776804(10) 0.648645(14) 0.02403(9) Uani 1 1 d . . .
F2 F -0.3944(7) 1.1097(3) 0.6881(5) 0.155(4) Uani 1 1 d . . .
O2 O 0.0943(4) 0.77996(17) 0.6279(2) 0.0304(14) Uani 1 1 d . . .
N2 N -0.0675(5) 0.8180(2) 0.5388(3) 0.0326(17) Uani 1 1 d . . .
C74 C -0.0098(7) 0.9629(3) 0.7464(4) 0.040(2) Uani 1 1 d . . .
H2 H 0.0115 0.9563 0.7845 0.048 Uiso 1 1 calc R . .
F3 F -0.4514(5) 1.0446(2) 0.6963(3) 0.101(3) Uani 1 1 d . . .
N3 N 0.3906(5) 0.7767(2) 0.6753(3) 0.0258(15) Uani 1 1 d . . .
C75 C -0.0949(7) 0.9873(3) 0.7268(4) 0.047(3) Uani 1 1 d . . .
H3 H -0.1306 0.9976 0.7517 0.056 Uiso 1 1 calc R . .
F4 F -0.2874(5) 1.0595(3) 0.7177(4) 0.113(3) Uani 1 1 d . . .
N4 N 0.2639(5) 0.71583(19) 0.6748(3) 0.0285(17) Uani 1 1 d . . .
C76 C -0.1286(7) 0.9970(3) 0.6716(5) 0.053(3) Uani 1 1 d . . .
H4 H -0.1863 1.0143 0.6586 0.063 Uiso 1 1 calc R . .
C77 C -0.0770(9) 0.9810(3) 0.6353(5) 0.065(3) Uani 1 1 d . . .
H5 H -0.1006 0.9861 0.5969 0.078 Uiso 1 1 calc R . .
C78 C 0.0108(8) 0.9572(3) 0.6564(4) 0.051(3) Uani 1 1 d . . .
H6 H 0.0479 0.9474 0.6319 0.062 Uiso 1 1 calc R . .
C79 C 0.1574(6) 0.8929(3) 0.7993(3) 0.029(2) Uani 1 1 d . . .
C80 C 0.1808(8) 0.9144(3) 0.8498(4) 0.048(3) Uani 1 1 d . . .
H12 H 0.2015 0.9436 0.8517 0.058 Uiso 1 1 calc R . .
C81 C 0.1737(9) 0.8934(3) 0.8963(4) 0.058(3) Uani 1 1 d . . .
H13 H 0.1888 0.9084 0.9303 0.070 Uiso 1 1 calc R . .
C82 C 0.1453(8) 0.8512(3) 0.8949(4) 0.055(3) Uani 1 1 d . . .
H14 H 0.1406 0.8369 0.9275 0.065 Uiso 1 1 calc R . .
C83 C 0.1237(8) 0.8301(3) 0.8456(4) 0.056(3) Uani 1 1 d . . .
H15 H 0.1040 0.8008 0.8444 0.067 Uiso 1 1 calc R . .
C84 C 0.1294(7) 0.8497(3) 0.7980(4) 0.041(2) Uani 1 1 d . . .
H16 H 0.1146 0.8342 0.7643 0.050 Uiso 1 1 calc R . .
C85 C 0.2556(6) 0.9606(3) 0.7526(3) 0.027(2) Uani 1 1 d . . .
C86 C 0.2393(7) 0.9990(3) 0.7789(4) 0.035(2) Uani 1 1 d . . .
H22 H 0.1772 1.0039 0.7872 0.042 Uiso 1 1 calc R . .
C87 C 0.3146(7) 1.0297(3) 0.7926(4) 0.043(3) Uani 1 1 d . . .
H23 H 0.3042 1.0556 0.8104 0.052 Uiso 1 1 calc R . .
C88 C 0.4062(7) 1.0223(3) 0.7800(4) 0.039(2) Uani 1 1 d . . .
H24 H 0.4577 1.0432 0.7894 0.047 Uiso 1 1 calc R . .
C89 C 0.4212(7) 0.9853(3) 0.7545(4) 0.044(3) Uani 1 1 d . . .
H25 H 0.4830 0.9808 0.7457 0.053 Uiso 1 1 calc R . .
C90 C 0.3476(7) 0.9544(3) 0.7412(4) 0.041(2) Uani 1 1 d . . .
H26 H 0.3599 0.9285 0.7240 0.049 Uiso 1 1 calc R . .
C1 C -0.0356(7) 0.8710(3) 0.4817(4) 0.034(2) Uani 1 1 d . . .
C2 C -0.1075(6) 0.8465(3) 0.5016(4) 0.034(2) Uani 1 1 d . . .
C3 C -0.3034(8) 0.8465(4) 0.4698(5) 0.065(3) Uani 1 1 d . . .
H3A H -0.3153 0.8268 0.4962 0.079 Uiso 1 1 calc R . .
C4 C -0.3828(9) 0.8653(5) 0.4298(5) 0.085(5) Uani 1 1 d . . .
H4A H -0.4492 0.8576 0.4295 0.102 Uiso 1 1 calc R . .
C5 C -0.3687(9) 0.8939(5) 0.3915(5) 0.087(5) Uani 1 1 d . . .
H5A H -0.4247 0.9068 0.3668 0.104 Uiso 1 1 calc R . .
C6 C -0.2411(12) 0.9327(4) 0.3516(5) 0.077(5) Uani 1 1 d . . .
H6A H -0.2908 0.9474 0.3247 0.093 Uiso 1 1 calc R . .
C7 C -0.1462(11) 0.9396(4) 0.3530(5) 0.069(4) Uani 1 1 d . . .
H7A H -0.1310 0.9570 0.3252 0.083 Uiso 1 1 calc R . .
C8 C -0.0667(9) 0.9219(3) 0.3943(4) 0.055(3) Uani 1 1 d . . .
H8A H 0.0009 0.9283 0.3957 0.067 Uiso 1 1 calc R . .
C9 C -0.0916(8) 0.8949(3) 0.4327(4) 0.047(3) Uani 1 1 d . . .
C10 C -0.2078(7) 0.8580(3) 0.4689(4) 0.042(2) Uani 1 1 d . . .
C11 C -0.2725(9) 0.9043(3) 0.3884(4) 0.057(3) Uani 1 1 d . . .
C12 C -0.1920(8) 0.8866(3) 0.4298(4) 0.046(3) Uani 1 1 d . . .
C13 C 0.1323(7) 0.8784(3) 0.4779(3) 0.030(2) Uani 1 1 d . . .
C14 C 0.1422(7) 0.8536(3) 0.4334(4) 0.040(2) Uani 1 1 d . . .
C15 C 0.2072(8) 0.8683(3) 0.4040(4) 0.050(3) Uani 1 1 d . . .
H15A H 0.2135 0.8525 0.3728 0.060 Uiso 1 1 calc R . .
C16 C 0.2632(7) 0.9053(3) 0.4184(4) 0.044(3) Uani 1 1 d . . .
H16A H 0.3069 0.9146 0.3972 0.053 Uiso 1 1 calc R . .
C17 C 0.2554(7) 0.9281(3) 0.4629(4) 0.038(2) Uani 1 1 d . . .
H17A H 0.2951 0.9531 0.4731 0.046 Uiso 1 1 calc R . .
C18 C 0.1895(7) 0.9155(3) 0.4947(4) 0.036(2) Uani 1 1 d . . .
C19 C 0.0884(8) 0.8107(3) 0.4190(4) 0.045(3) Uani 1 1 d . . .
H19A H 0.0346 0.8097 0.4388 0.055 Uiso 1 1 calc R . .
C22 C 0.1814(7) 0.9421(3) 0.5437(4) 0.038(2) Uani 1 1 d . . .
H20A H 0.1375 0.9260 0.5626 0.046 Uiso 1 1 calc R . .
C20 C 0.0387(9) 0.8053(3) 0.3586(4) 0.067(3) Uani 1 1 d . . .
H21A H 0.0897 0.8037 0.3380 0.100 Uiso 1 1 calc R . .
H21B H -0.0052 0.8299 0.3456 0.100 Uiso 1 1 calc R . .
H21C H -0.0008 0.7788 0.3530 0.100 Uiso 1 1 calc R . .
C21 C 0.1592(10) 0.7740(3) 0.4409(5) 0.088(4) Uani 1 1 d . . .
H22A H 0.1215 0.7471 0.4382 0.131 Uiso 1 1 calc R . .
H22B H 0.1938 0.7795 0.4794 0.131 Uiso 1 1 calc R . .
H22C H 0.2082 0.7716 0.4191 0.131 Uiso 1 1 calc R . .
C23 C 0.1328(10) 0.9841(3) 0.5261(5) 0.084(4) Uani 1 1 d . . .
H23A H 0.1816 1.0040 0.5176 0.126 Uiso 1 1 calc R . .
H23B H 0.1073 0.9961 0.5558 0.126 Uiso 1 1 calc R . .
H23C H 0.0775 0.9800 0.4933 0.126 Uiso 1 1 calc R . .
C24 C 0.2823(8) 0.9482(3) 0.5855(4) 0.056(3) Uani 1 1 d . . .
H24A H 0.3273 0.9641 0.5684 0.084 Uiso 1 1 calc R . .
H24B H 0.3113 0.9201 0.5978 0.084 Uiso 1 1 calc R . .
H24C H 0.2730 0.9644 0.6172 0.084 Uiso 1 1 calc R . .
C25 C -0.1301(6) 0.7877(3) 0.5590(4) 0.039(2) Uani 1 1 d . . .
C26 C -0.1433(7) 0.7462(3) 0.5349(4) 0.043(2) Uani 1 1 d . . .
C27 C -0.2021(8) 0.7176(4) 0.5556(5) 0.064(3) Uani 1 1 d . . .
H27A H -0.2127 0.6892 0.5414 0.077 Uiso 1 1 calc R . .
C28 C -0.2447(9) 0.7308(4) 0.5966(6) 0.080(4) Uani 1 1 d . . .
H28A H -0.2870 0.7114 0.6090 0.096 Uiso 1 1 calc R . .
C29 C -0.2283(7) 0.7713(4) 0.6206(5) 0.057(3) Uani 1 1 d . . .
H29A H -0.2586 0.7790 0.6491 0.068 Uiso 1 1 calc R . .
C30 C -0.1679(7) 0.8004(3) 0.6031(4) 0.044(3) Uani 1 1 d . . .
C31 C -0.0924(7) 0.7334(3) 0.4914(4) 0.047(3) Uani 1 1 d . . .
H31A H -0.0275 0.7491 0.4983 0.056 Uiso 1 1 calc R . .
C34 C -0.1444(7) 0.8434(3) 0.6312(4) 0.051(3) Uani 1 1 d . . .
H32A H -0.1017 0.8592 0.6112 0.061 Uiso 1 1 calc R . .
C32 C -0.1588(9) 0.7473(4) 0.4336(4) 0.068(3) Uani 1 1 d . . .
H33A H -0.2256 0.7348 0.4280 0.101 Uiso 1 1 calc R . .
H33B H -0.1286 0.7370 0.4049 0.101 Uiso 1 1 calc R . .
H33C H -0.1639 0.7787 0.4320 0.101 Uiso 1 1 calc R . .
C33 C -0.0714(9) 0.6851(3) 0.4911(5) 0.072(4) Uani 1 1 d . . .
H34A H -0.0283 0.6765 0.5268 0.108 Uiso 1 1 calc R . .
H34B H -0.0379 0.6786 0.4621 0.108 Uiso 1 1 calc R . .
H34C H -0.1344 0.6692 0.4840 0.108 Uiso 1 1 calc R . .
C35 C -0.2378(10) 0.8717(4) 0.6272(6) 0.110(6) Uani 1 1 d . . .
H35A H -0.2829 0.8690 0.5904 0.164 Uiso 1 1 calc R . .
H35B H -0.2174 0.9018 0.6341 0.164 Uiso 1 1 calc R . .
H35C H -0.2721 0.8622 0.6547 0.164 Uiso 1 1 calc R . .
C36 C -0.0836(12) 0.8385(4) 0.6892(5) 0.109(5) Uani 1 1 d . . .
H36A H -0.1213 0.8218 0.7101 0.163 Uiso 1 1 calc R . .
H36B H -0.0683 0.8669 0.7060 0.163 Uiso 1 1 calc R . .
H36C H -0.0214 0.8235 0.6896 0.163 Uiso 1 1 calc R . .
C37 C 0.4285(6) 0.7402(3) 0.6948(3) 0.0266(19) Uani 1 1 d . . .
C38 C 0.3565(6) 0.7052(3) 0.6938(4) 0.030(2) Uani 1 1 d . . .
C39 C 0.3913(7) 0.6242(3) 0.7248(4) 0.042(2) Uani 1 1 d . . .
H3B H 0.3239 0.6154 0.7192 0.051 Uiso 1 1 calc R . .
C40 C 0.4706(8) 0.5952(3) 0.7442(4) 0.047(3) Uani 1 1 d . . .
H4B H 0.4554 0.5666 0.7526 0.057 Uiso 1 1 calc R . .
C41 C 0.5683(8) 0.6065(3) 0.7517(4) 0.046(3) Uani 1 1 d . . .
H5B H 0.6189 0.5855 0.7637 0.056 Uiso 1 1 calc R . .
C42 C 0.6922(7) 0.6658(3) 0.7482(4) 0.049(3) Uani 1 1 d . . .
H6B H 0.7481 0.6473 0.7592 0.059 Uiso 1 1 calc R . .
C43 C 0.7067(7) 0.7091(4) 0.7388(4) 0.054(3) Uani 1 1 d . . .
H7B H 0.7728 0.7196 0.7442 0.064 Uiso 1 1 calc R . .
C44 C 0.6243(7) 0.7385(3) 0.7212(4) 0.044(3) Uani 1 1 d . . .
H8B H 0.6353 0.7680 0.7149 0.052 Uiso 1 1 calc R . .
C45 C 0.5299(6) 0.7227(3) 0.7138(4) 0.034(2) Uani 1 1 d . . .
C46 C 0.4152(6) 0.6660(3) 0.7140(4) 0.031(2) Uani 1 1 d . . .
C47 C 0.5954(7) 0.6493(3) 0.7417(4) 0.039(2) Uani 1 1 d . . .
C48 C 0.5158(6) 0.6782(3) 0.7235(3) 0.032(2) Uani 1 1 d . . .
C49 C 0.4505(6) 0.8150(3) 0.6775(4) 0.032(2) Uani 1 1 d . . .
C50 C 0.4887(6) 0.8350(3) 0.7278(4) 0.035(2) Uani 1 1 d . . .
C51 C 0.5370(7) 0.8742(3) 0.7280(4) 0.045(3) Uani 1 1 d . . .
H15B H 0.5635 0.8889 0.7617 0.054 Uiso 1 1 calc R . .
C52 C 0.5464(8) 0.8917(3) 0.6791(5) 0.057(3) Uani 1 1 d . . .
H16B H 0.5789 0.9186 0.6794 0.069 Uiso 1 1 calc R . .
C53 C 0.5097(8) 0.8710(4) 0.6303(5) 0.056(3) Uani 1 1 d . . .
H17B H 0.5183 0.8837 0.5975 0.068 Uiso 1 1 calc R . .
C54 C 0.4600(6) 0.8319(3) 0.6271(4) 0.038(2) Uani 1 1 d . . .
C55 C 0.4770(7) 0.8173(3) 0.7829(4) 0.044(2) Uani 1 1 d . . .
H19B H 0.4624 0.7859 0.7779 0.053 Uiso 1 1 calc R . .
C58 C 0.4206(7) 0.8077(3) 0.5744(4) 0.045(3) Uani 1 1 d . . .
H20B H 0.3543 0.7952 0.5744 0.054 Uiso 1 1 calc R . .
C56 C 0.5699(9) 0.8223(4) 0.8300(5) 0.087(4) Uani 1 1 d . . .
H21D H 0.6260 0.8078 0.8207 0.130 Uiso 1 1 calc R . .
H21E H 0.5582 0.8095 0.8634 0.130 Uiso 1 1 calc R . .
H21F H 0.5853 0.8529 0.8363 0.130 Uiso 1 1 calc R . .
C57 C 0.3899(9) 0.8384(4) 0.8000(5) 0.082(4) Uani 1 1 d . . .
H22D H 0.3915 0.8298 0.8377 0.124 Uiso 1 1 calc R . .
H22E H 0.3268 0.8291 0.7750 0.124 Uiso 1 1 calc R . .
H22F H 0.3956 0.8697 0.7982 0.124 Uiso 1 1 calc R . .
C59 C 0.4931(9) 0.7700(4) 0.5699(5) 0.074(4) Uani 1 1 d . . .
H23D H 0.5555 0.7819 0.5648 0.111 Uiso 1 1 calc R . .
H23E H 0.4619 0.7518 0.5384 0.111 Uiso 1 1 calc R . .
H23F H 0.5072 0.7529 0.6037 0.111 Uiso 1 1 calc R . .
C60 C 0.4077(8) 0.8366(4) 0.5232(4) 0.065(3) Uani 1 1 d . . .
H24D H 0.3732 0.8631 0.5285 0.097 Uiso 1 1 calc R . .
H24E H 0.3683 0.8214 0.4907 0.097 Uiso 1 1 calc R . .
H24F H 0.4734 0.8437 0.5179 0.097 Uiso 1 1 calc R . .
C61 C 0.1889(6) 0.6823(2) 0.6626(4) 0.031(2) Uani 1 1 d . . .
C62 C 0.1196(7) 0.6813(3) 0.6946(4) 0.042(2) Uani 1 1 d . . .
C63 C 0.0463(7) 0.6488(3) 0.6819(5) 0.049(3) Uani 1 1 d . . .
H27B H -0.0014 0.6463 0.7029 0.059 Uiso 1 1 calc R . .
C64 C 0.0436(9) 0.6204(4) 0.6390(6) 0.067(4) Uani 1 1 d . . .
H28B H -0.0061 0.5987 0.6309 0.080 Uiso 1 1 calc R . .
C65 C 0.1114(8) 0.6232(3) 0.6082(5) 0.054(3) Uani 1 1 d . . .
H29B H 0.1072 0.6035 0.5788 0.065 Uiso 1 1 calc R . .
C66 C 0.1867(7) 0.6543(3) 0.6190(4) 0.041(2) Uani 1 1 d . . .
C67 C 0.1230(8) 0.7125(3) 0.7410(4) 0.048(3) Uani 1 1 d . . .
H31B H 0.1567 0.7392 0.7331 0.058 Uiso 1 1 calc R . .
C70 C 0.2575(8) 0.6588(3) 0.5815(4) 0.051(3) Uani 1 1 d . . .
H32B H 0.3168 0.6756 0.6023 0.062 Uiso 1 1 calc R . .
C68 C 0.1848(11) 0.6942(5) 0.7946(5) 0.100(5) Uani 1 1 d . . .
H33D H 0.1484 0.6706 0.8063 0.150 Uiso 1 1 calc R . .
H33E H 0.1978 0.7168 0.8228 0.150 Uiso 1 1 calc R . .
H33F H 0.2482 0.6835 0.7895 0.150 Uiso 1 1 calc R . .
C69 C 0.0171(9) 0.7248(4) 0.7439(6) 0.087(4) Uani 1 1 d . . .
H34D H -0.0137 0.7433 0.7126 0.131 Uiso 1 1 calc R . .
H34E H 0.0207 0.7402 0.7783 0.131 Uiso 1 1 calc R . .
H34F H -0.0230 0.6987 0.7426 0.131 Uiso 1 1 calc R . .
C71 C 0.2103(10) 0.6836(4) 0.5308(5) 0.078(4) Uani 1 1 d . . .
H35D H 0.1497 0.6688 0.5104 0.117 Uiso 1 1 calc R . .
H35E H 0.2571 0.6858 0.5077 0.117 Uiso 1 1 calc R . .
H35F H 0.1932 0.7124 0.5410 0.117 Uiso 1 1 calc R . .
C72 C 0.2950(12) 0.6156(4) 0.5677(6) 0.111(6) Uani 1 1 d . . .
H36D H 0.2381 0.5968 0.5520 0.166 Uiso 1 1 calc R . .
H36E H 0.3367 0.6024 0.6012 0.166 Uiso 1 1 calc R . .
H36F H 0.3345 0.6195 0.5409 0.166 Uiso 1 1 calc R . .
C21T C 0.4061(11) 0.9622(5) 0.9543(7) 0.089(4) Uani 1 1 d . . .
C22T C 0.4096(14) 0.9347(5) 0.9963(8) 0.114(6) Uani 1 1 d . . .
H22T H 0.4597 0.9131 1.0039 0.136 Uiso 1 1 calc R . .
C23T C 0.3373(15) 0.9370(6) 1.0312(8) 0.120(7) Uani 1 1 d . . .
H23T H 0.3390 0.9172 1.0602 0.144 Uiso 1 1 calc R . .
C24T C 0.2684(13) 0.9694(6) 1.0187(7) 0.109(5) Uani 1 1 d . . .
H24T H 0.2203 0.9724 1.0393 0.130 Uiso 1 1 calc R . .
C25T C 0.2677(10) 0.9983(4) 0.9760(7) 0.087(4) Uani 1 1 d . . .
H25T H 0.2193 1.0206 0.9683 0.105 Uiso 1 1 calc R . .
C26T C 0.3372(10) 0.9951(4) 0.9441(5) 0.068(3) Uani 1 1 d . . .
H26T H 0.3366 1.0154 0.9158 0.082 Uiso 1 1 calc R . .
C27T C 0.4810(12) 0.9538(7) 0.9226(7) 0.164(9) Uani 1 1 d . . .
H27C H 0.5381 0.9732 0.9354 0.245 Uiso 1 1 calc R . .
H27D H 0.4507 0.9589 0.8834 0.245 Uiso 1 1 calc R . .
H27E H 0.5037 0.9240 0.9281 0.245 Uiso 1 1 calc R . .
C1T C 0.5476(12) 0.5423(5) 0.5903(7) 0.093(5) Uani 1 1 d . . .
C2T C 0.6222(13) 0.5704(7) 0.6225(6) 0.119(6) Uani 1 1 d . . .
H2T H 0.6562 0.5606 0.6582 0.142 Uiso 1 1 calc R . .
C3T C 0.650(2) 0.6109(8) 0.6068(8) 0.203(16) Uani 1 1 d . . .
H3T H 0.6954 0.6289 0.6318 0.244 Uiso 1 1 calc R . .
C4T C 0.6120(18) 0.6220(7) 0.5577(13) 0.177(11) Uani 1 1 d . . .
H4T H 0.6309 0.6490 0.5460 0.213 Uiso 1 1 calc R . .
C5T C 0.5377(13) 0.5950(6) 0.5158(8) 0.120(6) Uani 1 1 d . . .
H5T H 0.5129 0.6037 0.4786 0.144 Uiso 1 1 calc R . .
C6T C 0.5078(10) 0.5557(5) 0.5361(7) 0.094(5) Uani 1 1 d . . .
H6T H 0.4594 0.5382 0.5121 0.113 Uiso 1 1 calc R . .
C7T C 0.5135(12) 0.5019(4) 0.6088(6) 0.115(6) Uani 1 1 d . . .
H7T1 H 0.4609 0.5077 0.6273 0.172 Uiso 1 1 calc R . .
H7T2 H 0.5696 0.4876 0.6345 0.172 Uiso 1 1 calc R . .
H7T3 H 0.4873 0.4832 0.5770 0.172 Uiso 1 1 calc R . .
C11T C 0.8047(17) 0.8922(6) 0.8386(7) 0.179(9) Uiso 1 1 d D . .
C12T C 0.7795(14) 0.8974(5) 0.8900(6) 0.150(7) Uiso 1 1 d D . .
H12T H 0.7976 0.8766 0.9185 0.226 Uiso 1 1 calc R . .
C13T C 0.7281(14) 0.9337(6) 0.8956(6) 0.160(8) Uiso 1 1 d D . .
H13T H 0.7146 0.9388 0.9302 0.240 Uiso 1 1 calc R . .
C14T C 0.6943(15) 0.9636(5) 0.8543(7) 0.173(8) Uiso 1 1 d D . .
H14T H 0.6554 0.9875 0.8598 0.259 Uiso 1 1 calc R . .
C15T C 0.7184(13) 0.9580(5) 0.8046(7) 0.146(7) Uiso 1 1 d D . .
H15T H 0.6990 0.9784 0.7758 0.220 Uiso 1 1 calc R . .
C16T C 0.7721(13) 0.9211(5) 0.7982(6) 0.141(7) Uiso 1 1 d D . .
H16T H 0.7861 0.9162 0.7637 0.212 Uiso 1 1 calc R . .
C17T C 0.855(3) 0.8579(12) 0.8342(11) 0.316(18) Uiso 1 1 d D . .
H17C H 0.9260 0.8625 0.8548 0.474 Uiso 1 1 d . . .
H17D H 0.8508 0.8517 0.7965 0.474 Uiso 1 1 d . . .
H17E H 0.8296 0.8335 0.8519 0.474 Uiso 1 1 d . . .
C31T C 0.5209(19) 0.9982(8) 0.5263(9) 0.067(7) Uiso 0.50 1 d P . .
C32T C 0.4670(10) 1.0265(4) 0.5278(6) 0.078(4) Uiso 1 1 d . . .
C33T C 0.395(2) 1.0447(8) 0.4820(11) 0.079(8) Uiso 0.50 1 d P . .
C34T C 0.3980(12) 1.0245(5) 0.4269(6) 0.104(5) Uiso 1 1 d . . .
C35T C 0.463(2) 0.9940(8) 0.4276(11) 0.076(7) Uiso 0.50 1 d P . .
Cl1 Cl 0.8548(12) 0.7534(6) 0.8569(7) 0.242(7) Uani 0.50 1 d P . .
Cl2 Cl 1.0406(8) 0.7389(3) 0.9244(5) 0.148(4) Uani 0.50 1 d P . .
C1M C 0.941(2) 0.7176(10) 0.8766(11) 0.105(11) Uani 0.50 1 d P . .
H1M1 H 0.9637 0.7073 0.8445 0.158 Uiso 0.50 1 calc PR . .
H1M2 H 0.9146 0.6927 0.8927 0.158 Uiso 0.50 1 calc PR . .

loop_
_atom_site_aniso_label
_atom_site_aniso_U_11
_atom_site_aniso_U_22
_atom_site_aniso_U_33
_atom_site_aniso_U_23
_atom_site_aniso_U_13
_atom_site_aniso_U_12
Au1 0.02860(18) 0.02645(18) 0.02653(19) -0.00047(14) 0.00604(15) 0.00048(14)
Pt1 0.02269(17) 0.02626(17) 0.02329(18) 0.00198(14) 0.00501(14) 0.00053(14)
P1 0.0301(13) 0.0274(12) 0.0306(14) -0.0020(10) 0.0076(11) 0.0019(10)
F1 0.115(8) 0.242(12) 0.128(9) -0.083(8) 0.067(7) -0.037(8)
O1 0.025(3) 0.029(3) 0.022(3) 0.002(2) 0.002(3) -0.001(2)
N1 0.037(4) 0.026(4) 0.020(4) -0.002(3) 0.006(3) -0.002(3)
C73 0.033(5) 0.027(5) 0.020(5) -0.004(4) -0.004(4) 0.000(4)
B1 0.073(12) 0.084(13) 0.097(15) -0.009(11) 0.030(11) -0.027(10)
Pt2 0.02123(17) 0.02411(17) 0.02650(19) 0.00238(14) 0.00570(14) 0.00050(14)
F2 0.099(7) 0.136(8) 0.202(12) 0.028(8) -0.014(7) -0.036(6)
O2 0.026(3) 0.038(3) 0.028(3) 0.007(3) 0.009(3) -0.005(3)
N2 0.020(4) 0.045(5) 0.031(4) 0.003(4) 0.002(3) 0.002(3)
C74 0.045(6) 0.033(5) 0.041(6) -0.006(4) 0.007(5) 0.003(4)
F3 0.071(5) 0.108(6) 0.116(7) -0.002(5) 0.009(5) -0.040(5)
N3 0.019(4) 0.028(4) 0.028(4) -0.002(3) 0.003(3) 0.000(3)
C75 0.044(6) 0.043(6) 0.058(8) -0.008(5) 0.021(6) 0.006(5)
F4 0.043(4) 0.130(7) 0.175(9) -0.040(6) 0.047(5) 0.003(4)
N4 0.031(4) 0.019(4) 0.033(4) 0.002(3) 0.004(3) -0.002(3)
C76 0.033(6) 0.055(7) 0.065(8) 0.012(6) 0.002(6) 0.018(5)
C77 0.069(8) 0.064(8) 0.056(8) 0.020(6) 0.005(7) 0.021(6)
C78 0.061(7) 0.058(7) 0.037(7) 0.005(5) 0.016(6) 0.011(6)
C79 0.027(5) 0.031(5) 0.029(5) 0.003(4) 0.004(4) -0.004(4)
C80 0.065(7) 0.033(6) 0.044(7) -0.005(5) 0.009(6) -0.004(5)
C81 0.077(9) 0.055(7) 0.040(7) 0.003(5) 0.012(6) -0.001(6)
C82 0.071(8) 0.054(7) 0.041(7) 0.014(5) 0.020(6) 0.003(6)
C83 0.074(8) 0.045(6) 0.051(7) -0.002(6) 0.019(6) -0.015(6)
C84 0.055(7) 0.039(6) 0.029(6) -0.001(4) 0.010(5) -0.008(5)
C85 0.029(5) 0.031(5) 0.020(5) 0.003(4) 0.002(4) 0.006(4)
C86 0.032(5) 0.035(5) 0.035(6) 0.001(4) 0.004(4) 0.001(4)
C87 0.055(7) 0.023(5) 0.044(6) -0.001(4) -0.003(5) 0.003(4)
C88 0.038(6) 0.030(5) 0.048(6) 0.000(4) 0.009(5) -0.011(4)
C89 0.028(5) 0.054(7) 0.057(7) -0.010(5) 0.021(5) -0.004(5)
C90 0.049(6) 0.031(5) 0.044(6) -0.001(4) 0.013(5) 0.005(5)
C1 0.039(6) 0.026(5) 0.027(5) -0.010(4) -0.010(4) 0.008(4)
C2 0.026(5) 0.047(6) 0.025(5) 0.002(4) 0.001(4) 0.003(4)
C3 0.040(7) 0.098(9) 0.050(8) -0.002(6) -0.003(6) 0.016(6)
C4 0.039(7) 0.160(14) 0.051(9) 0.012(9) 0.003(6) 0.041(8)
C5 0.053(8) 0.147(14) 0.049(9) -0.018(8) -0.008(7) 0.059(9)
C6 0.127(13) 0.060(8) 0.032(7) 0.006(6) -0.004(8) 0.070(9)
C7 0.107(11) 0.056(8) 0.038(7) 0.008(5) 0.008(8) 0.050(8)
C8 0.093(9) 0.041(6) 0.031(6) -0.009(5) 0.012(6) 0.017(6)
C9 0.069(8) 0.043(6) 0.023(6) -0.002(5) 0.001(5) 0.023(5)
C10 0.032(6) 0.055(6) 0.027(6) -0.002(5) -0.010(4) 0.014(5)
C11 0.074(9) 0.058(7) 0.031(6) -0.011(5) -0.001(6) 0.038(6)
C12 0.049(7) 0.056(7) 0.023(6) -0.005(5) -0.009(5) 0.030(5)
C13 0.046(6) 0.032(5) 0.013(4) 0.005(4) 0.006(4) 0.005(4)
C14 0.058(7) 0.034(5) 0.031(6) 0.008(4) 0.019(5) 0.007(5)
C15 0.059(7) 0.061(7) 0.034(6) 0.007(5) 0.017(5) 0.012(6)
C16 0.048(6) 0.052(6) 0.043(7) 0.006(5) 0.027(5) 0.001(5)
C17 0.044(6) 0.034(5) 0.039(6) 0.007(4) 0.014(5) 0.000(4)
C18 0.046(6) 0.027(5) 0.036(6) 0.000(4) 0.014(5) 0.003(4)
C19 0.067(7) 0.042(6) 0.031(6) -0.011(4) 0.020(5) -0.009(5)
C22 0.045(6) 0.042(6) 0.030(6) -0.004(4) 0.013(5) -0.011(5)
C20 0.087(9) 0.058(7) 0.047(8) -0.008(6) 0.002(7) -0.008(7)
C21 0.117(12) 0.038(7) 0.086(10) -0.002(6) -0.014(9) 0.005(7)
C23 0.123(12) 0.059(8) 0.055(8) -0.029(6) -0.005(8) 0.048(8)
C24 0.055(7) 0.070(8) 0.038(7) 0.004(5) 0.005(6) -0.014(6)
C25 0.014(4) 0.061(7) 0.035(6) 0.011(5) -0.005(4) -0.006(4)
C26 0.031(5) 0.051(6) 0.045(7) 0.001(5) 0.005(5) -0.004(5)
C27 0.045(7) 0.065(8) 0.088(10) -0.016(7) 0.029(7) -0.022(6)
C28 0.051(8) 0.093(10) 0.097(11) 0.002(8) 0.021(8) -0.039(7)
C29 0.036(6) 0.078(8) 0.061(8) -0.014(6) 0.020(6) -0.026(6)
C30 0.022(5) 0.067(7) 0.045(7) -0.002(5) 0.012(5) 0.002(5)
C31 0.045(6) 0.055(7) 0.047(7) -0.008(5) 0.022(5) -0.020(5)
C34 0.038(6) 0.063(7) 0.053(7) -0.005(6) 0.016(5) -0.013(5)
C32 0.088(10) 0.064(8) 0.054(8) -0.018(6) 0.022(7) -0.019(7)
C33 0.070(8) 0.053(8) 0.084(10) -0.008(6) 0.003(7) 0.002(6)
C35 0.094(11) 0.100(11) 0.111(13) -0.043(9) -0.016(9) 0.048(9)
C36 0.137(14) 0.097(11) 0.059(10) -0.021(8) -0.037(9) -0.005(10)
C37 0.030(5) 0.027(5) 0.029(5) 0.002(4) 0.017(4) 0.003(4)
C38 0.030(5) 0.031(5) 0.031(5) 0.000(4) 0.008(4) 0.003(4)
C39 0.044(6) 0.041(6) 0.035(6) 0.008(5) -0.003(5) -0.002(5)
C40 0.052(7) 0.037(6) 0.048(7) 0.008(5) 0.005(6) 0.012(5)
C41 0.058(7) 0.046(6) 0.035(6) 0.004(5) 0.011(5) 0.025(5)
C42 0.038(6) 0.053(7) 0.059(7) 0.014(5) 0.019(5) 0.019(5)
C43 0.014(5) 0.087(9) 0.063(8) 0.010(6) 0.016(5) 0.011(5)
C44 0.031(5) 0.047(6) 0.054(7) 0.012(5) 0.012(5) 0.008(4)
C45 0.027(5) 0.041(5) 0.037(6) 0.011(4) 0.015(4) 0.007(4)
C46 0.029(5) 0.028(5) 0.036(6) -0.001(4) 0.009(4) 0.006(4)
C47 0.044(6) 0.040(6) 0.037(6) 0.003(4) 0.016(5) 0.013(5)
C48 0.039(5) 0.031(5) 0.027(5) 0.003(4) 0.012(4) 0.011(4)
C49 0.023(5) 0.026(5) 0.045(6) 0.007(4) 0.005(4) 0.001(4)
C50 0.028(5) 0.034(5) 0.041(6) 0.009(4) 0.006(4) 0.000(4)
C51 0.035(6) 0.036(6) 0.060(7) 0.000(5) 0.004(5) -0.011(4)
C52 0.049(7) 0.045(7) 0.081(9) 0.015(6) 0.022(7) -0.019(5)
C53 0.042(6) 0.064(8) 0.065(8) 0.029(6) 0.017(6) 0.001(6)
C54 0.019(5) 0.044(6) 0.051(7) 0.021(5) 0.007(4) 0.005(4)
C55 0.038(6) 0.043(6) 0.046(7) 0.008(5) 0.002(5) -0.005(5)
C58 0.033(5) 0.063(7) 0.042(6) 0.017(5) 0.017(5) 0.008(5)
C56 0.058(8) 0.123(12) 0.061(9) 0.024(8) -0.017(7) -0.006(8)
C57 0.093(10) 0.110(11) 0.058(9) 0.040(7) 0.043(8) 0.058(8)
C59 0.096(10) 0.076(9) 0.052(8) 0.001(6) 0.019(7) 0.035(7)
C60 0.068(8) 0.087(9) 0.039(7) 0.032(6) 0.013(6) 0.016(7)
C61 0.029(5) 0.017(4) 0.042(6) 0.010(4) 0.001(4) 0.003(4)
C62 0.036(5) 0.042(6) 0.043(6) 0.024(5) 0.001(5) 0.004(5)
C63 0.035(6) 0.051(7) 0.057(8) 0.019(6) 0.003(5) -0.002(5)
C64 0.053(8) 0.048(7) 0.087(10) 0.035(7) -0.005(7) -0.013(6)
C65 0.058(7) 0.032(6) 0.053(7) -0.002(5) -0.019(6) 0.005(5)
C66 0.045(6) 0.028(5) 0.037(6) 0.005(4) -0.016(5) -0.001(4)
C67 0.061(7) 0.053(7) 0.037(6) 0.017(5) 0.025(6) 0.003(5)
C70 0.051(7) 0.054(7) 0.040(7) -0.005(5) -0.005(5) 0.014(5)
C68 0.134(14) 0.124(12) 0.041(8) -0.003(8) 0.017(9) 0.048(10)
C69 0.056(8) 0.090(10) 0.119(13) -0.033(9) 0.029(8) -0.006(7)
C71 0.087(10) 0.073(9) 0.076(10) 0.020(7) 0.026(8) 0.026(7)
C72 0.166(16) 0.087(11) 0.095(12) -0.005(9) 0.062(12) 0.048(10)
C21T 0.080(11) 0.081(11) 0.095(12) -0.011(9) 0.004(9) -0.001(9)
C22T 0.099(14) 0.069(11) 0.142(18) 0.008(11) -0.025(12) 0.006(9)
C23T 0.102(14) 0.110(15) 0.112(16) 0.031(11) -0.040(12) -0.007(12)
C24T 0.093(13) 0.142(16) 0.094(13) -0.005(11) 0.029(11) -0.047(12)
C25T 0.070(10) 0.066(9) 0.130(14) 0.000(9) 0.035(10) 0.003(7)
C26T 0.088(10) 0.060(8) 0.053(8) 0.005(6) 0.013(7) 0.001(7)
C27T 0.087(13) 0.30(3) 0.116(16) -0.088(16) 0.047(12) -0.047(15)
C1T 0.088(12) 0.128(14) 0.069(11) 0.013(10) 0.033(10) 0.018(10)
C2T 0.111(14) 0.181(19) 0.067(11) -0.051(12) 0.030(11) -0.008(13)
C3T 0.36(4) 0.18(2) 0.059(13) 0.013(13) 0.020(18) -0.16(2)
C4T 0.17(2) 0.115(17) 0.26(3) -0.03(2) 0.07(2) -0.072(16)
C5T 0.095(13) 0.157(17) 0.123(16) 0.042(13) 0.056(12) 0.032(12)
C6T 0.065(9) 0.097(11) 0.140(16) 0.019(10) 0.062(11) 0.013(8)
C7T 0.140(15) 0.102(12) 0.119(14) 0.060(10) 0.065(12) 0.006(10)
Cl1 0.185(14) 0.282(18) 0.248(18) -0.049(14) 0.035(13) 0.059(13)
Cl2 0.122(8) 0.168(9) 0.158(10) 0.079(8) 0.043(7) -0.005(7)
C1M 0.09(2) 0.18(3) 0.06(2) 0.06(2) 0.037(18) 0.03(2)

loop_
_atom_type_symbol
_atom_type_description
_atom_type_scat_dispersion_real
_atom_type_scat_dispersion_imag
_atom_type_scat_source
C C 0.0033 0.0016 'International Tables Vol C Tables 4.2.6.8 and 6.1.1.4'
H H 0.0000 0.0000 'International Tables Vol C Tables 4.2.6.8 and 6.1.1.4'
B B 0.0013 0.0007 'International Tables Vol C Tables 4.2.6.8 and 6.1.1.4'
Cl Cl 0.1484 0.1585 'International Tables Vol C Tables 4.2.6.8 and 6.1.1.4'
N N 0.0061 0.0033 'International Tables Vol C Tables 4.2.6.8 and 6.1.1.4'
O O 0.0106 0.0060 'International Tables Vol C Tables 4.2.6.8 and 6.1.1.4'
F F 0.0171 0.0103 'International Tables Vol C Tables 4.2.6.8 and 6.1.1.4'
P P 0.1023 0.0942 'International Tables Vol C Tables 4.2.6.8 and 6.1.1.4'
Pt Pt -1.7033 8.3905 'International Tables Vol C Tables 4.2.6.8 and 6.1.1.4'
Au Au -2.0133 8.8022 'International Tables Vol C Tables 4.2.6.8 and 6.1.1.4'

loop_
_geom_angle_atom_site_label_1
_geom_angle_atom_site_label_2
_geom_angle_atom_site_label_3
_geom_angle
_geom_angle_site_symmetry_1
_geom_angle_site_symmetry_3
_geom_angle_publ_flag
O1 Au1 P1 176.24(15) . . ?
O1 Au1 Pt1 41.15(15) . . ?
P1 Au1 Pt1 140.91(6) . . ?
O1 Au1 Pt2 38.06(14) . . ?
P1 Au1 Pt2 144.69(6) . . ?
Pt1 Au1 Pt2 56.626(10) . . ?
O2 Pt1 N2 97.8(3) . . ?
O2 Pt1 N1 174.4(2) . . ?
N2 Pt1 N1 79.3(3) . . ?
O2 Pt1 O1 80.4(2) . . ?
N2 Pt1 O1 170.6(2) . . ?
N1 Pt1 O1 103.3(2) . . ?
O2 Pt1 Au1 78.62(16) . . ?
N2 Pt1 Au1 128.6(2) . . ?
N1 Pt1 Au1 106.96(18) . . ?
O1 Pt1 Au1 41.97(15) . . ?
C85 P1 C79 106.8(4) . . ?
C85 P1 C73 104.2(4) . . ?
C79 P1 C73 106.3(4) . . ?
C85 P1 Au1 112.2(3) . . ?
C79 P1 Au1 114.2(3) . . ?
C73 P1 Au1 112.6(3) . . ?
Pt1 O1 Pt2 94.3(2) . . ?
Pt1 O1 Au1 96.9(2) . . ?
Pt2 O1 Au1 103.2(2) . . ?
C1 N1 C13 118.0(7) . . ?
C1 N1 Pt1 113.3(6) . . ?
C13 N1 Pt1 127.0(5) . . ?
C78 C73 C74 118.1(8) . . ?
C78 C73 P1 118.8(7) . . ?
C74 C73 P1 123.0(7) . . ?
F4 B1 F3 118.1(15) . . ?
F4 B1 F1 114.2(16) . . ?
F3 B1 F1 113.6(14) . . ?
F4 B1 F2 101.0(13) . . ?
F3 B1 F2 103.6(14) . . ?
F1 B1 F2 103.5(14) . . ?
O2 Pt2 N4 101.4(2) . . ?
O2 Pt2 N3 175.1(2) . . ?
N4 Pt2 N3 80.1(3) . . ?
O2 Pt2 O1 80.1(2) . . ?
N4 Pt2 O1 172.3(2) . . ?
N3 Pt2 O1 99.1(2) . . ?
O2 Pt2 Au1 74.76(16) . . ?
N4 Pt2 Au1 149.0(2) . . ?
N3 Pt2 Au1 101.51(18) . . ?
O1 Pt2 Au1 38.75(15) . . ?
Pt1 O2 Pt2 97.8(2) . . ?
C2 N2 C25 120.5(7) . . ?
C2 N2 Pt1 115.2(6) . . ?
C25 N2 Pt1 123.9(5) . . ?
C73 C74 C75 120.8(9) . . ?
C37 N3 C49 122.4(7) . . ?
C37 N3 Pt2 114.3(5) . . ?
C49 N3 Pt2 123.1(5) . . ?
C76 C75 C74 121.1(9) . . ?
C38 N4 C61 119.0(7) . . ?
C38 N4 Pt2 114.8(6) . . ?
C61 N4 Pt2 124.6(5) . . ?
C75 C76 C77 119.1(9) . . ?
C76 C77 C78 118.7(10) . . ?
C73 C78 C77 122.1(10) . . ?
C80 C79 C84 118.7(8) . . ?
C80 C79 P1 122.9(7) . . ?
C84 C79 P1 118.4(7) . . ?
C81 C80 C79 119.9(9) . . ?
C80 C81 C82 121.4(10) . . ?
C83 C82 C81 118.5(10) . . ?
C84 C83 C82 122.3(10) . . ?
C83 C84 C79 119.2(9) . . ?
C90 C85 C86 118.7(8) . . ?
C90 C85 P1 119.2(6) . . ?
C86 C85 P1 122.0(6) . . ?
C87 C86 C85 119.7(9) . . ?
C86 C87 C88 119.8(8) . . ?
C89 C88 C87 120.2(8) . . ?
C88 C89 C90 120.8(9) . . ?
C89 C90 C85 120.8(8) . . ?
N1 C1 C2 116.9(8) . . ?
N1 C1 C9 135.8(9) . . ?
C2 C1 C9 107.0(8) . . ?
N2 C2 C1 113.8(8) . . ?
N2 C2 C10 137.2(9) . . ?
C1 C2 C10 108.6(8) . . ?
C10 C3 C4 117.2(12) . . ?
C5 C4 C3 123.1(13) . . ?
C4 C5 C11 120.4(11) . . ?
C7 C6 C11 123.4(11) . . ?
C6 C7 C8 122.5(12) . . ?
C9 C8 C7 117.2(12) . . ?
C8 C9 C12 119.9(10) . . ?
C8 C9 C1 135.5(11) . . ?
C12 C9 C1 104.6(9) . . ?
C3 C10 C12 120.5(9) . . ?
C3 C10 C2 134.8(10) . . ?
C12 C10 C2 104.7(9) . . ?
C5 C11 C6 129.6(12) . . ?
C5 C11 C12 116.6(11) . . ?
C6 C11 C12 113.6(12) . . ?
C10 C12 C9 114.7(9) . . ?
C10 C12 C11 122.0(11) . . ?
C9 C12 C11 123.2(11) . . ?
C14 C13 C18 122.2(8) . . ?
C14 C13 N1 117.1(8) . . ?
C18 C13 N1 120.7(7) . . ?
C15 C14 C13 117.2(9) . . ?
C15 C14 C19 120.6(9) . . ?
C13 C14 C19 122.1(8) . . ?
C16 C15 C14 122.4(9) . . ?
C17 C16 C15 119.5(9) . . ?
C16 C17 C18 121.6(9) . . ?
C13 C18 C17 117.1(8) . . ?
C13 C18 C22 122.8(8) . . ?
C17 C18 C22 120.2(8) . . ?
C20 C19 C21 111.5(9) . . ?
C20 C19 C14 113.9(8) . . ?
C21 C19 C14 110.0(9) . . ?
C23 C22 C18 111.3(8) . . ?
C23 C22 C24 111.1(9) . . ?
C18 C22 C24 112.4(8) . . ?
C30 C25 C26 124.2(9) . . ?
C30 C25 N2 118.1(9) . . ?
C26 C25 N2 117.6(8) . . ?
C27 C26 C25 116.4(9) . . ?
C27 C26 C31 122.2(9) . . ?
C25 C26 C31 121.3(8) . . ?
C28 C27 C26 119.6(11) . . ?
C27 C28 C29 122.8(11) . . ?
C30 C29 C28 120.0(10) . . ?
C29 C30 C25 116.7(10) . . ?
C29 C30 C34 120.4(9) . . ?
C25 C30 C34 122.8(9) . . ?
C26 C31 C33 113.0(8) . . ?
C26 C31 C32 109.2(9) . . ?
C33 C31 C32 109.4(8) . . ?
C36 C34 C30 111.4(9) . . ?
C36 C34 C35 112.0(10) . . ?
C30 C34 C35 113.5(9) . . ?
N3 C37 C45 135.3(8) . . ?
N3 C37 C38 115.8(7) . . ?
C45 C37 C38 108.6(7) . . ?
N4 C38 C37 115.0(7) . . ?
N4 C38 C46 137.9(8) . . ?
C37 C38 C46 107.0(7) . . ?
C46 C39 C40 117.7(9) . . ?
C41 C40 C39 122.8(9) . . ?
C40 C41 C47 121.0(9) . . ?
C43 C42 C47 120.7(9) . . ?
C42 C43 C44 121.9(9) . . ?
C45 C44 C43 118.0(9) . . ?
C44 C45 C48 119.7(8) . . ?
C44 C45 C37 135.6(8) . . ?
C48 C45 C37 104.7(7) . . ?
C39 C46 C48 119.8(8) . . ?
C39 C46 C38 134.5(8) . . ?
C48 C46 C38 105.7(7) . . ?
C48 C47 C42 116.7(9) . . ?
C48 C47 C41 115.7(9) . . ?
C42 C47 C41 127.5(9) . . ?
C46 C48 C47 123.1(8) . . ?
C46 C48 C45 113.9(7) . . ?
C47 C48 C45 123.0(8) . . ?
C50 C49 C54 123.4(8) . . ?
C50 C49 N3 119.0(8) . . ?
C54 C49 N3 117.3(8) . . ?
C49 C50 C51 117.8(8) . . ?
C49 C50 C55 123.9(8) . . ?
C51 C50 C55 118.3(9) . . ?
C52 C51 C50 119.9(10) . . ?
C53 C52 C51 121.0(10) . . ?
C52 C53 C54 122.1(10) . . ?
C53 C54 C49 115.7(9) . . ?
C53 C54 C58 123.5(9) . . ?
C49 C54 C58 120.7(8) . . ?
C56 C55 C57 108.0(10) . . ?
C56 C55 C50 113.7(8) . . ?
C57 C55 C50 112.0(8) . . ?
C54 C58 C60 112.5(9) . . ?
C54 C58 C59 110.2(8) . . ?
C60 C58 C59 108.4(8) . . ?
C66 C61 C62 123.9(9) . . ?
C66 C61 N4 119.1(8) . . ?
C62 C61 N4 116.9(8) . . ?
C61 C62 C63 116.5(9) . . ?
C61 C62 C67 122.7(8) . . ?
C63 C62 C67 120.8(9) . . ?
C64 C63 C62 120.3(10) . . ?
C65 C64 C63 121.2(10) . . ?
C64 C65 C66 121.5(10) . . ?
C61 C66 C65 116.7(10) . . ?
C61 C66 C70 122.6(8) . . ?
C65 C66 C70 120.5(9) . . ?
C62 C67 C68 110.3(9) . . ?
C62 C67 C69 111.0(9) . . ?
C68 C67 C69 112.4(10) . . ?
C71 C70 C72 111.3(10) . . ?
C71 C70 C66 111.4(9) . . ?
C72 C70 C66 111.9(9) . . ?
C22T C21T C26T 120.0(16) . . ?
C22T C21T C27T 114.8(18) . . ?
C26T C21T C27T 125.2(17) . . ?
C21T C22T C23T 122.3(16) . . ?
C24T C23T C22T 115.8(16) . . ?
C23T C24T C25T 121.1(17) . . ?
C24T C25T C26T 121.4(14) . . ?
C21T C26T C25T 119.4(13) . . ?
C6T C1T C2T 114.7(16) . . ?
C6T C1T C7T 119.3(16) . . ?
C2T C1T C7T 126.0(17) . . ?
C3T C2T C1T 126.7(18) . . ?
C4T C3T C2T 116(2) . . ?
C3T C4T C5T 124(2) . . ?
C6T C5T C4T 115.6(18) . . ?
C1T C6T C5T 121.8(17) . . ?
C17T C11T C16T 124.6(12) . . ?
C17T C11T C12T 115.7(11) . . ?
C16T C11T C12T 119.6(10) . . ?
C13T C12T C11T 116.3(9) . . ?
C12T C13T C14T 124.3(10) . . ?
C13T C14T C15T 118.6(9) . . ?
C14T C15T C16T 117.8(9) . . ?
C11T C16T C15T 123.1(10) . . ?
C35T C31T C32T 77(2) 3_676 . ?
C35T C31T C31T 158(4) 3_676 3_676 ?
C32T C31T C31T 81(2) . 3_676 ?
C35T C31T C34T 54.5(17) 3_676 3_676 ?
C32T C31T C34T 131(2) . 3_676 ?
C31T C31T C34T 148(3) 3_676 3_676 ?
C35T C31T C32T 157(3) 3_676 3_676 ?
C32T C31T C32T 127(2) . 3_676 ?
C31T C31T C32T 45.5(17) 3_676 3_676 ?
C34T C31T C32T 102.1(18) 3_676 3_676 ?
C35T C31T C33T 108(2) 3_676 3_676 ?
C32T C31T C33T 175(2) . 3_676 ?
C31T C31T C33T 94(3) 3_676 3_676 ?
C34T C31T C33T 53.1(13) 3_676 3_676 ?
C32T C31T C33T 49.0(12) 3_676 3_676 ?
C31T C32T C35T 51.3(15) . 3_676 ?
C31T C32T C33T 126(2) . . ?
C35T C32T C33T 176.9(19) 3_676 . ?
C31T C32T C31T 53(2) . 3_676 ?
C35T C32T C31T 104.5(19) 3_676 3_676 ?
C33T C32T C31T 73.4(15) . 3_676 ?
C32T C33T C34T 112.6(19) . . ?
C32T C33T C31T 57.7(13) . 3_676 ?
C34T C33T C31T 55.0(12) . 3_676 ?
C35T C34T C33T 118(2) . . ?
C35T C34T C31T 45.9(14) . 3_676 ?
C33T C34T C31T 71.9(16) . 3_676 ?
C31T C35T C34T 80(2) 3_676 . ?
C31T C35T C32T 52.1(18) 3_676 3_676 ?
C34T C35T C32T 132(2) . 3_676 ?
Cl1 C1M Cl2 110(2) . . ?

loop_
_geom_bond_atom_site_label_1
_geom_bond_atom_site_label_2
_geom_bond_distance
_geom_bond_site_symmetry_2
_geom_bond_publ_flag
Au1 O1 2.054(5) . ?
Au1 P1 2.218(2) . ?
Au1 Pt1 3.0494(5) . ?
Au1 Pt2 3.1949(5) . ?
Pt1 O2 1.961(5) . ?
Pt1 N2 1.993(7) . ?
Pt1 N1 2.018(6) . ?
Pt1 O1 2.021(5) . ?
P1 C85 1.815(9) . ?
P1 C79 1.818(9) . ?
P1 C73 1.825(9) . ?
F1 B1 1.337(19) . ?
O1 Pt2 2.023(5) . ?
N1 C1 1.301(10) . ?
N1 C13 1.461(10) . ?
C73 C78 1.369(12) . ?
C73 C74 1.383(12) . ?
B1 F4 1.302(18) . ?
B1 F3 1.319(17) . ?
B1 F2 1.483(19) . ?
Pt2 O2 1.972(5) . ?
Pt2 N4 2.007(6) . ?
Pt2 N3 2.009(6) . ?
N2 C2 1.306(10) . ?
N2 C25 1.461(10) . ?
C74 C75 1.386(12) . ?
N3 C37 1.294(9) . ?
N3 C49 1.445(10) . ?
C75 C76 1.378(14) . ?
N4 C38 1.293(10) . ?
N4 C61 1.450(10) . ?
C76 C77 1.391(14) . ?
C77 C78 1.409(14) . ?
C79 C80 1.397(12) . ?
C79 C84 1.399(11) . ?
C80 C81 1.367(13) . ?
C81 C82 1.369(13) . ?
C82 C83 1.368(14) . ?
C83 C84 1.365(13) . ?
C85 C90 1.393(12) . ?
C85 C86 1.414(11) . ?
C86 C87 1.392(12) . ?
C87 C88 1.405(13) . ?
C88 C89 1.360(12) . ?
C89 C90 1.381(12) . ?
C1 C2 1.442(12) . ?
C1 C9 1.478(12) . ?
C2 C10 1.466(12) . ?
C3 C10 1.380(14) . ?
C3 C4 1.414(15) . ?
C4 C5 1.363(17) . ?
C5 C11 1.396(17) . ?
C6 C7 1.326(17) . ?
C6 C11 1.426(16) . ?
C7 C8 1.417(14) . ?
C8 C9 1.392(13) . ?
C9 C12 1.400(14) . ?
C10 C12 1.385(13) . ?
C11 C12 1.428(13) . ?
C13 C14 1.395(11) . ?
C13 C18 1.402(12) . ?
C14 C15 1.385(13) . ?
C14 C19 1.527(12) . ?
C15 C16 1.382(13) . ?
C16 C17 1.355(12) . ?
C17 C18 1.417(12) . ?
C18 C22 1.514(12) . ?
C19 C20 1.508(13) . ?
C19 C21 1.515(14) . ?
C22 C23 1.485(13) . ?
C22 C24 1.532(13) . ?
C25 C30 1.401(13) . ?
C25 C26 1.418(13) . ?
C26 C27 1.395(13) . ?
C26 C31 1.503(13) . ?
C27 C28 1.378(16) . ?
C28 C29 1.392(15) . ?
C29 C30 1.380(13) . ?
C30 C34 1.511(13) . ?
C31 C33 1.532(13) . ?
C31 C32 1.567(14) . ?
C34 C36 1.493(15) . ?
C34 C35 1.548(15) . ?
C37 C45 1.469(11) . ?
C37 C38 1.474(11) . ?
C38 C46 1.483(11) . ?
C39 C46 1.387(11) . ?
C39 C40 1.409(12) . ?
C40 C41 1.367(13) . ?
C41 C47 1.423(13) . ?
C42 C43 1.390(13) . ?
C42 C47 1.408(13) . ?
C43 C44 1.443(12) . ?
C44 C45 1.366(12) . ?
C45 C48 1.430(11) . ?
C46 C48 1.406(12) . ?
C47 C48 1.406(11) . ?
C49 C50 1.388(12) . ?
C49 C54 1.410(12) . ?
C50 C51 1.390(11) . ?
C50 C55 1.538(12) . ?
C51 C52 1.384(14) . ?
C52 C53 1.362(15) . ?
C53 C54 1.390(13) . ?
C54 C58 1.501(13) . ?
C55 C56 1.517(14) . ?
C55 C57 1.532(13) . ?
C58 C60 1.543(12) . ?
C58 C59 1.568(13) . ?
C61 C66 1.392(12) . ?
C61 C62 1.407(12) . ?
C62 C63 1.412(13) . ?
C62 C67 1.509(13) . ?
C63 C64 1.388(15) . ?
C64 C65 1.366(15) . ?
C65 C66 1.400(13) . ?
C66 C70 1.534(14) . ?
C67 C68 1.510(15) . ?
C67 C69 1.538(14) . ?
C70 C71 1.489(14) . ?
C70 C72 1.517(14) . ?
C21T C22T 1.35(2) . ?
C21T C26T 1.378(17) . ?
C21T C27T 1.489(19) . ?
C22T C23T 1.50(2) . ?
C23T C24T 1.37(2) . ?
C24T C25T 1.400(19) . ?
C25T C26T 1.409(17) . ?
C1T C6T 1.394(19) . ?
C1T C2T 1.43(2) . ?
C1T C7T 1.463(18) . ?
C2T C3T 1.41(2) . ?
C3T C4T 1.26(3) . ?
C4T C5T 1.52(3) . ?
C5T C6T 1.428(19) . ?
C11T C17T 1.30(4) . ?
C11T C16T 1.345(13) . ?
C11T C12T 1.432(13) . ?
C12T C13T 1.365(12) . ?
C13T C14T 1.384(13) . ?
C14T C15T 1.387(13) . ?
C15T C16T 1.401(12) . ?
C31T C35T 1.15(3) 3_676 ?
C31T C32T 1.16(3) . ?
C31T C31T 1.30(5) 3_676 ?
C31T C34T 1.57(3) 3_676 ?
C31T C32T 1.61(3) 3_676 ?
C31T C33T 1.83(4) 3_676 ?
C32T C35T 1.43(3) 3_676 ?
C32T C33T 1.44(3) . ?
C32T C31T 1.61(3) 3_676 ?
C33T C34T 1.54(3) . ?
C33T C31T 1.83(4) 3_676 ?
C34T C35T 1.30(3) . ?
C34T C31T 1.57(3) 3_676 ?
C35T C31T 1.15(3) 3_676 ?
C35T C32T 1.43(3) 3_676 ?
Cl1 C1M 1.62(3) . ?
Cl2 C1M 1.71(3) . ?
